data_1517219
loop_
_publ_author_name
'Chuang, Hsiang-Yu'
'Isobe, Minoru'

_publ_section_title
;
 Novel synthesis of right segment of solanoeclepin a.
;
_journal_issue 16
_journal_name_full 'Organic letters'
_journal_page_first 4166
_journal_page_last 4169
_journal_paper_doi 10.1021/ol501858w
_journal_volume 16
_journal_year 2014
_chemical_formula_moiety 'C15 H22 O5'
_chemical_formula_sum 'C15 H22 O5'
_chemical_formula_weight 282.33
_chemical_name_systematic
;
 ?
;
_space_group_IT_number 19
_symmetry_cell_setting orthorhombic
_symmetry_space_group_name_Hall 'P 2ac 2ab'
_symmetry_space_group_name_H-M 'P 21 21 21'
_atom_sites_solution_hydrogens geom
_atom_sites_solution_primary direct
_atom_sites_solution_secondary difmap
_audit_creation_method SHELXL-97
_cell_angle_alpha 90.00
_cell_angle_beta 90.00
_cell_angle_gamma 90.00
_cell_formula_units_Z 4
_cell_length_a 7.2566(4)
_cell_length_b 10.5786(6)
_cell_length_c 19.4869(8)
_cell_measurement_reflns_used 0
_cell_measurement_temperature 200(2)
_cell_measurement_theta_max 0
_cell_measurement_theta_min 0
_cell_volume 1495.91(13)
_computing_molecular_graphics 'Ortep-3 for Windows (Farrugia, 1997)'
_computing_publication_material 'WinGX publication routines (Farrugia, 1999)'
_computing_structure_refinement 'SHELXL-97 (Sheldrick, 1997)'
_computing_structure_solution 'SHELXS-86 (Sheldrick, 1986)'
_diffrn_ambient_temperature 200(2)
_diffrn_measured_fraction_theta_full 0.990
_diffrn_measured_fraction_theta_max 0.990
_diffrn_radiation_monochromator graphite
_diffrn_radiation_source 'fine-focus sealed tube'
_diffrn_radiation_type MoK\a
_diffrn_radiation_wavelength 0.71073
_diffrn_reflns_av_R_equivalents 0.0356
_diffrn_reflns_av_sigmaI/netI 0.0401
_diffrn_reflns_limit_h_max 8
_diffrn_reflns_limit_h_min -6
_diffrn_reflns_limit_k_max 12
_diffrn_reflns_limit_k_min -12
_diffrn_reflns_limit_l_max 23
_diffrn_reflns_limit_l_min -23
_diffrn_reflns_number 8182
_diffrn_reflns_theta_full 25.06
_diffrn_reflns_theta_max 25.06
_diffrn_reflns_theta_min 2.19
_exptl_absorpt_coefficient_mu 0.093
_exptl_absorpt_correction_T_max 0.9807
_exptl_absorpt_correction_T_min 0.9514
_exptl_absorpt_correction_type multi-scan
_exptl_crystal_colour colorless
_exptl_crystal_density_diffrn 1.254
_exptl_crystal_density_method 'not measured'
_exptl_crystal_description prism
_exptl_crystal_F_000 608
_exptl_crystal_size_max 0.54
_exptl_crystal_size_mid 0.40
_exptl_crystal_size_min 0.21
_refine_diff_density_max 0.343
_refine_diff_density_min -0.278
_refine_diff_density_rms 0.089
_refine_ls_abs_structure_details 'Flack H D (1983), Acta Cryst. A39, 876-881'
_refine_ls_abs_structure_Flack 0.9(14)
_refine_ls_extinction_method none
_refine_ls_goodness_of_fit_ref 1.144
_refine_ls_hydrogen_treatment constr
_refine_ls_matrix_type full
_refine_ls_number_parameters 181
_refine_ls_number_reflns 2642
_refine_ls_number_restraints 0
_refine_ls_restrained_S_all 1.144
_refine_ls_R_factor_all 0.0510
_refine_ls_R_factor_gt 0.0413
_refine_ls_shift/su_max 0.000
_refine_ls_shift/su_mean 0.000
_refine_ls_structure_factor_coef Fsqd
_refine_ls_weighting_details 'calc w=1/[\s^2^(Fo^2^)+(0.0668P)^2^+0.0953P] where P=(Fo^2^+2Fc^2^)/3'
_refine_ls_weighting_scheme calc
_refine_ls_wR_factor_gt 0.1061
_refine_ls_wR_factor_ref 0.1238
_reflns_number_gt 2319
_reflns_number_total 2642
_reflns_threshold_expression >2sigma(I)
_cod_data_source_file ol501858w_si_002.cif
_cod_data_source_block ch15787
_cod_depositor_comments 'Adding full bibliography for 1517218--1517219.cif.'
_cod_database_code 1517219

loop_
_symmetry_equiv_pos_as_xyz
'x, y, z'
'-x+1/2, -y, z+1/2'
'-x, y+1/2, -z+1/2'
'x+1/2, -y+1/2, -z'

loop_
_atom_site_label
_atom_site_type_symbol
_atom_site_fract_x
_atom_site_fract_y
_atom_site_fract_z
_atom_site_U_iso_or_equiv
_atom_site_adp_type
_atom_site_occupancy
_atom_site_symmetry_multiplicity
_atom_site_calc_flag
_atom_site_refinement_flags
C1 C 0.7907(4) 0.9650(2) 0.11180(11) 0.0310(6) Uani 1 1 d .
C2 C 0.9231(4) 1.0704(2) 0.12446(16) 0.0465(7) Uani 1 1 d .
H2A H 1.0461 1.0356 0.1330 0.070 Uiso 1 1 calc R
H2B H 0.8829 1.1192 0.1645 0.070 Uiso 1 1 calc R
H2C H 0.9271 1.1258 0.0842 0.070 Uiso 1 1 calc R
C3 C 0.7640(3) 0.7417(2) 0.10459(12) 0.0266(5) Uani 1 1 d .
H3 H 0.6321 0.7615 0.1148 0.032 Uiso 1 1 calc R
C4 C 0.7814(3) 0.7036(2) 0.02971(12) 0.0272(5) Uani 1 1 d .
C5 C 0.7252(4) 0.5706(2) 0.01525(11) 0.0273(5) Uani 1 1 d .
H5A H 0.7731 0.5448 -0.0302 0.033 Uiso 1 1 calc R
H5B H 0.5891 0.5652 0.0138 0.033 Uiso 1 1 calc R
C6 C 0.7994(3) 0.4802(2) 0.07051(11) 0.0257(5) Uani 1 1 d .
C7 C 1.0098(3) 0.5023(2) 0.07845(12) 0.0308(6) Uani 1 1 d .
H7A H 1.0731 0.4225 0.0907 0.037 Uiso 1 1 calc R
H7B H 1.0632 0.5348 0.0352 0.037 Uiso 1 1 calc R
C8 C 1.0305(3) 0.6009(2) 0.13670(13) 0.0311(6) Uani 1 1 d .
H8A H 1.0938 0.5635 0.1769 0.037 Uiso 1 1 calc R
H8B H 1.1015 0.6752 0.1208 0.037 Uiso 1 1 calc R
C9 C 0.8315(3) 0.6384(2) 0.15495(11) 0.0256(5) Uani 1 1 d .
C10 C 0.7246(3) 0.5133(2) 0.14261(11) 0.0245(5) Uani 1 1 d .
C11 C 0.7855(4) 0.4098(2) 0.19273(13) 0.0357(6) Uani 1 1 d .
H11A H 0.9296 0.3827 0.1912 0.043 Uiso 1 1 d R
H11B H 0.7788 0.4370 0.2402 0.043 Uiso 1 1 d R
H11C H 0.7308 0.3304 0.1842 0.043 Uiso 1 1 d R
C12 C 0.5184(3) 0.5351(2) 0.15296(12) 0.0302(6) Uani 1 1 d .
H12A H 0.4511 0.4546 0.1465 0.036 Uiso 1 1 calc R
H12B H 0.4728 0.5964 0.1185 0.036 Uiso 1 1 calc R
C13 C 0.4827(4) 0.5865(3) 0.22582(13) 0.0439(7) Uani 1 1 d .
H13A H 0.3691 0.6383 0.2247 0.053 Uiso 1 1 calc R
H13B H 0.4591 0.5139 0.2567 0.053 Uiso 1 1 calc R
C14 C 0.6342(4) 0.6646(3) 0.25620(13) 0.0403(7) Uani 1 1 d .
H14 H 0.6137 0.7007 0.3002 0.048 Uiso 1 1 calc R
C15 C 0.7935(4) 0.6870(2) 0.22644(12) 0.0336(6) Uani 1 1 d .
H15 H 0.8853 0.7339 0.2501 0.040 Uiso 1 1 calc R
O1 O 0.6288(3) 0.97685(17) 0.09995(10) 0.0432(5) Uani 1 1 d .
O2 O 0.8742(2) 0.85315(15) 0.11699(9) 0.0334(4) Uani 1 1 d .
O3 O 0.8367(3) 0.77627(17) -0.01336(9) 0.0388(5) Uani 1 1 d .
O4 O 0.7513(2) 0.35375(14) 0.05244(9) 0.0342(4) Uani 1 1 d .
H4' H 0.8119 0.3475 0.0221 0.041 Uiso 1 1 d R
O5 O 0.4429(2) 0.20330(17) 0.06342(8) 0.0384(5) Uani 1 1 d .
H5C H 0.5279 0.2595 0.0586 0.046 Uiso 1 1 d R
H5D H 0.5095 0.1239 0.0795 0.046 Uiso 1 1 d R

loop_
_atom_site_aniso_label
_atom_site_aniso_U_11
_atom_site_aniso_U_22
_atom_site_aniso_U_33
_atom_site_aniso_U_23
_atom_site_aniso_U_13
_atom_site_aniso_U_12
C1 0.0441(16) 0.0228(13) 0.0261(12) -0.0022(10) -0.0006(11) 0.0027(12)
C2 0.0569(19) 0.0257(15) 0.0570(17) -0.0078(13) -0.0011(15) -0.0064(13)
C3 0.0243(12) 0.0178(11) 0.0378(13) 0.0007(10) -0.0033(9) -0.0043(10)
C4 0.0210(12) 0.0280(13) 0.0325(12) 0.0067(11) -0.0046(10) 0.0040(11)
C5 0.0293(13) 0.0282(13) 0.0244(11) -0.0008(9) -0.0022(10) -0.0018(11)
C6 0.0274(13) 0.0176(12) 0.0323(12) 0.0015(10) 0.0004(10) -0.0019(10)
C7 0.0273(13) 0.0297(14) 0.0355(13) 0.0028(11) 0.0027(11) 0.0039(11)
C8 0.0229(13) 0.0322(14) 0.0381(13) 0.0010(11) -0.0038(10) -0.0021(11)
C9 0.0235(13) 0.0252(13) 0.0281(11) 0.0019(10) -0.0031(9) 0.0001(10)
C10 0.0263(13) 0.0195(12) 0.0278(12) 0.0022(9) -0.0021(9) -0.0020(10)
C11 0.0411(15) 0.0310(14) 0.0350(13) 0.0087(11) -0.0033(12) 0.0012(12)
C12 0.0276(13) 0.0341(14) 0.0288(12) 0.0009(11) 0.0007(10) -0.0030(12)
C13 0.0341(16) 0.0602(19) 0.0376(15) -0.0073(13) 0.0064(12) -0.0001(14)
C14 0.0431(15) 0.0504(18) 0.0274(12) -0.0075(12) -0.0009(11) 0.0031(14)
C15 0.0383(15) 0.0325(14) 0.0300(12) -0.0051(11) -0.0118(11) 0.0018(12)
O1 0.0432(12) 0.0287(10) 0.0576(12) -0.0015(9) -0.0086(9) 0.0060(9)
O2 0.0326(9) 0.0218(9) 0.0459(10) -0.0016(8) -0.0083(8) -0.0032(8)
O3 0.0427(11) 0.0347(11) 0.0391(9) 0.0132(8) 0.0012(8) -0.0048(9)
O4 0.0420(11) 0.0236(9) 0.0372(9) -0.0038(7) 0.0080(8) -0.0022(8)
O5 0.0418(10) 0.0291(10) 0.0444(11) -0.0019(8) -0.0045(8) -0.0036(8)

loop_
_atom_type_symbol
_atom_type_description
_atom_type_scat_dispersion_real
_atom_type_scat_dispersion_imag
_atom_type_scat_source
C C 0.0033 0.0016 'International Tables Vol C Tables 4.2.6.8 and 6.1.1.4'
H H 0.0000 0.0000 'International Tables Vol C Tables 4.2.6.8 and 6.1.1.4'
O O 0.0106 0.0060 'International Tables Vol C Tables 4.2.6.8 and 6.1.1.4'

loop_
_geom_angle_atom_site_label_1
_geom_angle_atom_site_label_2
_geom_angle_atom_site_label_3
_geom_angle
O1 C1 O2 123.4(2)
O1 C1 C2 125.6(2)
O2 C1 C2 111.0(2)
C1 C2 H2A 109.5
C1 C2 H2B 109.5
H2A C2 H2B 109.5
C1 C2 H2C 109.5
H2A C2 H2C 109.5
H2B C2 H2C 109.5
O2 C3 C4 109.35(19)
O2 C3 C9 107.14(18)
C4 C3 C9 113.31(18)
O2 C3 H3 109.0
C4 C3 H3 109.0
C9 C3 H3 109.0
O3 C4 C5 124.1(2)
O3 C4 C3 121.8(2)
C5 C4 C3 114.14(19)
C4 C5 C6 111.02(19)
C4 C5 H5A 109.4
C6 C5 H5A 109.4
C4 C5 H5B 109.4
C6 C5 H5B 109.4
H5A C5 H5B 108.0
O4 C6 C5 108.94(18)
O4 C6 C10 110.54(18)
C5 C6 C10 111.89(18)
O4 C6 C7 113.96(18)
C5 C6 C7 108.7(2)
C10 C6 C7 102.74(19)
C8 C7 C6 105.64(19)
C8 C7 H7A 110.6
C6 C7 H7A 110.6
C8 C7 H7B 110.6
C6 C7 H7B 110.6
H7A C7 H7B 108.7
C9 C8 C7 104.60(18)
C9 C8 H8A 110.8
C7 C8 H8A 110.8
C9 C8 H8B 110.8
C7 C8 H8B 110.8
H8A C8 H8B 108.9
C15 C9 C8 118.2(2)
C15 C9 C3 106.69(19)
C8 C9 C3 109.4(2)
C15 C9 C10 109.96(19)
C8 C9 C10 102.29(19)
C3 C9 C10 110.20(17)
C12 C10 C11 107.8(2)
C12 C10 C6 119.85(19)
C11 C10 C6 108.44(19)
C12 C10 C9 109.90(19)
C11 C10 C9 111.50(18)
C6 C10 C9 99.11(17)
C10 C11 H11A 116.7
C10 C11 H11B 112.4
H11A C11 H11B 98.8
C10 C11 H11C 113.8
H11A C11 H11C 99.5
H11B C11 H11C 114.2
C10 C12 C13 109.8(2)
C10 C12 H12A 109.7
C13 C12 H12A 109.7
C10 C12 H12B 109.7
C13 C12 H12B 109.7
H12A C12 H12B 108.2
C14 C13 C12 115.8(2)
C14 C13 H13A 108.3
C12 C13 H13A 108.3
C14 C13 H13B 108.3
C12 C13 H13B 108.3
H13A C13 H13B 107.4
C15 C14 C13 124.8(2)
C15 C14 H14 117.6
C13 C14 H14 117.6
C14 C15 C9 120.4(2)
C14 C15 H15 119.8
C9 C15 H15 119.8
C1 O2 C3 117.38(19)
C6 O4 H4' 97.8
H5C O5 H5D 105.2

loop_
_geom_bond_atom_site_label_1
_geom_bond_atom_site_label_2
_geom_bond_distance
C1 O1 1.203(3)
C1 O2 1.333(3)
C1 C2 1.493(4)
C2 H2A 0.9800
C2 H2B 0.9800
C2 H2C 0.9800
C3 O2 1.445(3)
C3 C4 1.519(3)
C3 C9 1.548(3)
C3 H3 1.0000
C4 O3 1.207(3)
C4 C5 1.492(3)
C5 C6 1.537(3)
C5 H5A 0.9900
C5 H5B 0.9900
C6 O4 1.427(3)
C6 C10 1.546(3)
C6 C7 1.553(3)
C7 C8 1.549(3)
C7 H7A 0.9900
C7 H7B 0.9900
C8 C9 1.539(3)
C8 H8A 0.9900
C8 H8B 0.9900
C9 C15 1.510(3)
C9 C10 1.553(3)
C10 C12 1.527(3)
C10 C11 1.532(3)
C11 H11A 1.0849
C11 H11B 0.9698
C11 H11C 0.9441
C12 C13 1.542(3)
C12 H12A 0.9900
C12 H12B 0.9900
C13 C14 1.498(4)
C13 H13A 0.9900
C13 H13B 0.9900
C14 C15 1.315(4)
C14 H14 0.9500
C15 H15 0.9500
O4 H4' 0.7397
O5 H5C 0.8624
O5 H5D 1.0184
